data_1517882
loop_
_publ_author_name
'Zhang, Zuolun'
'Edkins, Robert M.'
'Nitsch, J\"orn'
'Fucke, Katharina'
'Steffen, Andreas'
'Longobardi, Lauren E.'
'Stephan, Douglas W.'
'Lambert, Christoph'
'Marder, Todd B.'

_publ_section_title
;
 Optical and electronic properties of air-stable organoboron compounds
 with strongly electron-accepting bis(fluoromesityl)boryl groups
;
_journal_issue 1
_journal_name_full 'Chem. Sci.'
_journal_page_first 308
_journal_paper_doi 10.1039/C4SC02410A
_journal_volume 6
_journal_year 2015
_chemical_formula_moiety 'C28 H17 B F18'
_chemical_formula_sum 'C28 H17 B F18'
_chemical_formula_weight 706.24
_space_group_crystal_system monoclinic
_space_group_IT_number 14
_space_group_name_Hall '-P 2yn'
_space_group_name_H-M_alt 'P 1 21/n 1'
_symmetry_space_group_name_Hall '-P 2yn'
_symmetry_space_group_name_H-M 'P 1 21/n 1'
_atom_sites_solution_primary iterative
_audit_creation_date 2013-05-23
_audit_creation_method
;
  Olex2 1.2-beta
  (compiled Apr 23 2013 17:59:47, GUI svn.r4466)
;
_cell_angle_alpha 90
_cell_angle_beta 97.114(1)
_cell_angle_gamma 90
_cell_formula_units_Z 4
_cell_length_a 9.1239(3)
_cell_length_b 24.4308(8)
_cell_length_c 12.5042(6)
_cell_measurement_reflns_used 9907
_cell_measurement_temperature 100
_cell_measurement_theta_max 27.09
_cell_measurement_theta_min 2.34
_cell_volume 2765.78(18)
_computing_molecular_graphics
;
O. V. Dolomanov, L. J. Bourhis, R. J. Gildea, J. A. K. Howard and H. Puschmann,
OLEX2: a complete structure solution, refinement and analysis program.
J. Appl. Cryst. (2009). 42, 339-341.
;
_computing_publication_material
;
O. V. Dolomanov, L. J. Bourhis, R. J. Gildea, J. A. K. Howard and H. Puschmann,
OLEX2: a complete structure solution, refinement and analysis program.
J. Appl. Cryst. (2009). 42, 339-341.
;
_computing_structure_refinement
;
olex2.refine (L.J. Bourhis, O.V. Dolomanov, R.J. Gildea, J.A.K. Howard,
H. Puschmann, in preparation, 2011)
;
_computing_structure_solution
;
olex2.solve (L.J. Bourhis, O.V. Dolomanov, R.J. Gildea, J.A.K. Howard,
H. Puschmann, in preparation, 2011)
;
_diffrn_ambient_temperature 100.0
_diffrn_detector 'Bruker PHOTON area detector'
_diffrn_detector_area_resol_mean 7.9
_diffrn_detector_type 'CCD area detector'
_diffrn_measured_fraction_theta_full 0.9996
_diffrn_measured_fraction_theta_max 0.9996
_diffrn_measurement_device 'three-circle diffractometer'
_diffrn_measurement_device_type 'Bruker PHOTON area detector'
_diffrn_measurement_method '\w and \f scans'
_diffrn_radiation_monochromator 'mirror optics'
_diffrn_radiation_probe x-ray
_diffrn_radiation_type 'Mo K\a'
_diffrn_radiation_wavelength 0.71073
_diffrn_radiation_xray_symbol K-L~3~
_diffrn_reflns_av_R_equivalents 0.0390
_diffrn_reflns_av_unetI/netI 0.0211
_diffrn_reflns_limit_h_max 10
_diffrn_reflns_limit_h_min -11
_diffrn_reflns_limit_k_max 31
_diffrn_reflns_limit_k_min -31
_diffrn_reflns_limit_l_max 16
_diffrn_reflns_limit_l_min -16
_diffrn_reflns_number 46204
_diffrn_reflns_theta_full 25.9995
_diffrn_reflns_theta_max 26.00
_diffrn_reflns_theta_min 2.34
_diffrn_source 'microfocus sealed X-ray tube'
_diffrn_standards_number 0
_exptl_absorpt_coefficient_mu 0.183
_exptl_absorpt_correction_T_max 0.9802
_exptl_absorpt_correction_T_min 0.9522
_exptl_absorpt_correction_type numerical
_exptl_absorpt_process_details
;
SADABS-2012/1 (Bruker,2012) was used for absorption correction.
wR2(int) was 0.0900 before and 0.0487 after correction.
The Ratio of minimum to maximum transmission is 0.9714.
The \l/2 correction factor is 0.0015.
;
_exptl_crystal_colour 'clear colourless'
_exptl_crystal_colour_lustre clear
_exptl_crystal_colour_primary colourless
_exptl_crystal_density_diffrn 1.6959
_exptl_crystal_description prism
_exptl_crystal_F_000 1409.5370
_exptl_crystal_preparation 'soaked in perfluoro polyether oil'
_exptl_crystal_size_max 0.354
_exptl_crystal_size_mid 0.241
_exptl_crystal_size_min 0.184
_refine_diff_density_max 1.1343
_refine_diff_density_min -1.0343
_refine_diff_density_rms 0.1223
_refine_ls_d_res_high 0.8107
_refine_ls_d_res_low 8.7049
_refine_ls_goodness_of_fit_ref 1.0564
_refine_ls_hydrogen_treatment mixed
_refine_ls_matrix_type full
_refine_ls_number_constraints 28
_refine_ls_number_parameters 426
_refine_ls_number_reflns 5438
_refine_ls_number_restraints 0
_refine_ls_restrained_S_all 1.0564
_refine_ls_R_factor_all 0.0593
_refine_ls_R_factor_gt 0.0543
_refine_ls_shift/su_max 0.0001
_refine_ls_shift/su_mean 0.0000
_refine_ls_structure_factor_coef Fsqd
_refine_ls_weighting_details 'w=1/[\s^2^(Fo^2^)+(0.0887P)^2^+3.0254P] where P=(Fo^2^+2Fc^2^)/3'
_refine_ls_weighting_scheme calc
_refine_ls_wR_factor_ref 0.1489
_reflns_Friedel_coverage 0.0
_reflns_limit_h_max 8
_reflns_limit_h_min -11
_reflns_limit_k_max 30
_reflns_limit_k_min 0
_reflns_limit_l_max 15
_reflns_limit_l_min -7
_reflns_number_gt 4871
_reflns_number_total 5438
_reflns_threshold_expression I>=2u(I)
_cod_data_source_file c4sc02410a2.cif
_cod_data_source_block 13S063
_cod_depositor_comments
;
The following automatic conversions were performed:

'_diffrn_radiation_probe' value 'X-ray' changed to 'x-ray' according
to
/usr/data/users/saulius/crontab/automatic-downloads/rss-feeds/RSC/lib/dictionaries/cif_core.dic
dictionary named 'cif_core.dic' version 2.4.2 from 2011-04-26.

Automatic conversion script
Id: cif_fix_values 2827 2014-09-09 07:05:25Z andrius 

 Adding full bibliography for 1517881--1517885.cif.
;
_cod_database_code 1517882
_olex2_refinement_description
;
1. Fixed Uiso
 At 1.2 times of:
  All C(H) groups
 At 1.5 times of:
  All C(H,H,H) groups
2.a Aromatic/amide H refined with riding coordinates:
 C3(H3), C22(H22), C2(H2), C6(H6), C15(H15), C5(H5), C13(H13), C24(H24)
2.b Idealised Me refined as rotating group:
 C9(H9a,H9b,H9c), C8(H8a,H8b,H8c), C10(H10a,H10b,H10c)
;

loop_
_space_group_symop_id
_space_group_symop_operation_xyz
1 x,y,z
2 -x+1/2,y+1/2,-z+1/2
3 -x,-y,-z
4 x-1/2,-y-1/2,z-1/2

loop_
_atom_site_label
_atom_site_type_symbol
_atom_site_fract_x
_atom_site_fract_y
_atom_site_fract_z
_atom_site_U_iso_or_equiv
_atom_site_adp_type
_atom_site_occupancy
_atom_site_refinement_flags_posn
F18 F 0.14451(14) 0.33237(5) 0.80030(9) 0.0235(3) Uani 1.000000 .
F7 F 0.11076(15) 0.24041(5) 0.88360(11) 0.0272(3) Uani 1.000000 .
F1 F 0.62497(14) 0.33443(5) 1.08337(11) 0.0270(3) Uani 1.000000 .
F15 F -0.20812(15) 0.39520(6) 1.25264(11) 0.0289(3) Uani 1.000000 .
F16 F -0.08156(14) 0.35153(6) 0.81210(11) 0.0308(3) Uani 1.000000 .
F14 F -0.25683(15) 0.44049(6) 1.10496(12) 0.0313(3) Uani 1.000000 .
F17 F 0.07938(17) 0.41591(5) 0.81909(11) 0.0302(3) Uani 1.000000 .
F8 F 0.09864(15) 0.15507(5) 0.92218(13) 0.0332(3) Uani 1.000000 .
F9 F 0.08482(14) 0.21576(6) 1.04475(11) 0.0307(3) Uani 1.000000 .
F10 F 0.43242(15) 0.31693(7) 1.20962(11) 0.0336(3) Uani 1.000000 .
F12 F 0.28431(17) 0.31787(7) 1.33041(11) 0.0377(4) Uani 1.000000 .
F3 F 0.76113(16) 0.27044(6) 1.15602(13) 0.0385(4) Uani 1.000000 .
F11 F 0.28383(18) 0.25007(6) 1.22173(12) 0.0377(4) Uani 1.000000 .
F13 F -0.08623(16) 0.46814(6) 1.22657(15) 0.0439(4) Uani 1.000000 .
F2 F 0.76166(16) 0.28866(6) 0.98798(14) 0.0389(4) Uani 1.000000 .
F6 F 0.5265(3) 0.05144(7) 1.07593(18) 0.0628(6) Uani 1.000000 .
C22 C 0.5412(2) 0.42974(8) 0.79008(16) 0.0155(4) Uani 1.000000 .
F4 F 0.6133(4) 0.06834(8) 0.93232(15) 0.0943(11) Uani 1.000000 .
C21 C 0.4677(2) 0.44604(8) 0.87662(16) 0.0171(4) Uani 1.000000 .
H21 H 0.4630(2) 0.48384(8) 0.89366(16) 0.0205(5) Uiso 1.000000 R
C13 C -0.0346(2) 0.38992(8) 1.12793(17) 0.0174(4) Uani 1.000000 .
C2 C 0.5566(2) 0.24100(8) 1.03708(16) 0.0160(4) Uani 1.000000 .
C19 C 0.4105(2) 0.35169(8) 0.91886(16) 0.0157(4) Uani 1.000000 .
C5 C 0.3816(2) 0.14946(8) 0.99337(16) 0.0178(4) Uani 1.000000 .
H5 H 0.3208(2) 0.11817(8) 0.97812(16) 0.0214(5) Uiso 1.000000 R
C20 C 0.4020(2) 0.40839(8) 0.93765(16) 0.0169(4) Uani 1.000000 .
H20 H 0.3496(2) 0.42103(8) 0.99392(16) 0.0203(5) Uiso 1.000000 R
C10 C 0.1929(2) 0.33301(8) 1.03765(15) 0.0137(4) Uani 1.000000 .
C6 C 0.3196(2) 0.20139(8) 0.98696(15) 0.0152(4) Uani 1.000000 .
C11 C 0.1817(2) 0.33338(8) 1.14970(16) 0.0161(4) Uani 1.000000 .
C24 C 0.4890(2) 0.33546(8) 0.83434(17) 0.0180(4) Uani 1.000000 .
H24 H 0.5005(2) 0.29756(8) 0.82067(17) 0.0216(5) Uiso 1.000000 R
C14 C -0.0333(2) 0.38882(8) 1.01818(17) 0.0180(4) Uani 1.000000 .
H14 H -0.1085(2) 0.40722(8) 0.97246(17) 0.0216(5) Uiso 1.000000 R
C15 C 0.0780(2) 0.36078(8) 0.97342(16) 0.0150(4) Uani 1.000000 .
C18 C 0.0578(2) 0.36439(9) 0.85133(17) 0.0192(4) Uani 1.000000 .
C23 C 0.5500(2) 0.37352(8) 0.77042(16) 0.0180(4) Uani 1.000000 .
H23 H 0.5987(2) 0.36116(8) 0.71202(16) 0.0217(5) Uiso 1.000000 R
C25 C 0.6084(2) 0.47328(8) 0.72273(16) 0.0178(4) Uani 1.000000 .
F5 F 0.7329(2) 0.08661(8) 1.0833(3) 0.1002(11) Uani 1.000000 .
C12 C 0.0710(2) 0.36110(8) 1.19420(16) 0.0177(4) Uani 1.000000 .
H12 H 0.0678(2) 0.36027(8) 1.26983(16) 0.0212(5) Uiso 1.000000 R
C1 C 0.4040(2) 0.24995(8) 1.00614(15) 0.0136(4) Uani 1.000000 .
C3 C 0.6190(2) 0.18892(8) 1.04514(16) 0.0178(4) Uani 1.000000 .
H3 H 0.7220(2) 0.18482(8) 1.06670(16) 0.0214(5) Uiso 1.000000 R
C4 C 0.5319(2) 0.14330(8) 1.02195(16) 0.0186(4) Uani 1.000000 .
C7 C 0.6731(2) 0.28454(9) 1.06601(19) 0.0227(5) Uani 1.000000 .
C16 C 0.2946(2) 0.30451(10) 1.22791(17) 0.0237(5) Uani 1.000000 .
C17 C -0.1469(2) 0.42340(9) 1.17780(19) 0.0230(5) Uani 1.000000 .
C9 C 0.1535(2) 0.20326(8) 0.95907(17) 0.0201(4) Uani 1.000000 .
C8 C 0.6011(3) 0.08737(9) 1.02672(19) 0.0250(5) Uani 1.000000 .
B1 B 0.3355(2) 0.31027(9) 0.98810(17) 0.0145(4) Uani 1.000000 .
C27 C 0.7365(3) 0.50121(10) 0.79285(19) 0.0280(5) Uani 1.000000 .
H27a H 0.7003(5) 0.5173(7) 0.8565(8) 0.0420(8) Uiso 1.000000 GR
H27b H 0.8133(9) 0.47414(18) 0.8157(12) 0.0420(8) Uiso 1.000000 GR
H27c H 0.7778(14) 0.5301(5) 0.7512(5) 0.0420(8) Uiso 1.000000 GR
C26 C 0.4925(3) 0.51640(11) 0.6834(2) 0.0344(6) Uani 1.000000 .
H26a H 0.4078(10) 0.49857(15) 0.6417(14) 0.0516(9) Uiso 1.000000 GR
H26c H 0.4598(17) 0.5352(6) 0.7456(2) 0.0516(9) Uiso 1.000000 GR
H26b H 0.5357(7) 0.5431(5) 0.6379(14) 0.0516(9) Uiso 1.000000 GR
C28 C 0.6693(3) 0.44820(10) 0.6251(2) 0.0339(6) Uani 1.000000 .
H28a H 0.7480(16) 0.4222(6) 0.6497(2) 0.0508(9) Uiso 1.000000 GR
H28b H 0.5898(6) 0.4291(7) 0.5800(9) 0.0508(9) Uiso 1.000000 GR
H28c H 0.709(2) 0.47728(14) 0.5830(9) 0.0508(9) Uiso 1.000000 GR

loop_
_atom_site_aniso_label
_atom_site_aniso_U_11
_atom_site_aniso_U_22
_atom_site_aniso_U_33
_atom_site_aniso_U_12
_atom_site_aniso_U_13
_atom_site_aniso_U_23
F18 0.0284(7) 0.0276(7) 0.0148(6) 0.0050(5) 0.0033(5) 0.0014(5)
F7 0.0266(7) 0.0212(7) 0.0302(7) -0.0016(5) -0.0104(5) 0.0069(5)
F1 0.0244(7) 0.0172(6) 0.0376(8) -0.0025(5) -0.0029(5) -0.0064(5)
F15 0.0254(7) 0.0357(8) 0.0279(7) 0.0042(6) 0.0125(5) -0.0024(6)
F16 0.0209(7) 0.0479(9) 0.0218(7) -0.0020(6) -0.0046(5) 0.0030(6)
F14 0.0239(7) 0.0302(7) 0.0409(8) 0.0135(6) 0.0084(6) 0.0043(6)
F17 0.0422(8) 0.0211(7) 0.0273(7) 0.0030(6) 0.0050(6) 0.0133(5)
F8 0.0243(7) 0.0169(6) 0.0542(9) -0.0069(5) -0.0113(6) -0.0000(6)
F9 0.0168(6) 0.0400(8) 0.0362(8) -0.0002(6) 0.0068(5) 0.0046(6)
F10 0.0183(6) 0.0570(9) 0.0246(7) 0.0080(6) -0.0011(5) -0.0012(6)
F12 0.0361(8) 0.0637(10) 0.0131(6) 0.0190(7) 0.0023(5) -0.0011(6)
F3 0.0286(8) 0.0298(8) 0.0507(9) -0.0037(6) -0.0203(7) 0.0022(7)
F11 0.0498(9) 0.0294(8) 0.0319(8) 0.0141(7) -0.0020(7) 0.0109(6)
F13 0.0273(8) 0.0291(8) 0.0773(12) -0.0051(6) 0.0141(7) -0.0298(8)
F2 0.0297(8) 0.0356(8) 0.0558(10) -0.0139(6) 0.0229(7) -0.0082(7)
F6 0.0880(15) 0.0249(8) 0.0853(14) 0.0201(9) 0.0492(12) 0.0216(9)
C22 0.0142(9) 0.0158(9) 0.0167(9) -0.0005(7) 0.0026(7) 0.0014(7)
F4 0.204(3) 0.0504(12) 0.0371(10) 0.0790(16) 0.0497(14) 0.0130(9)
C21 0.0183(9) 0.0116(9) 0.0218(10) 0.0013(7) 0.0049(8) -0.0008(7)
C13 0.0152(9) 0.0124(9) 0.0257(10) -0.0019(7) 0.0066(8) -0.0020(8)
C2 0.0165(10) 0.0161(10) 0.0160(9) -0.0010(7) 0.0043(7) -0.0002(7)
C19 0.0151(9) 0.0140(9) 0.0184(9) 0.0001(7) 0.0036(7) 0.0008(7)
C5 0.0234(10) 0.0142(9) 0.0164(9) -0.0026(8) 0.0041(8) 0.0007(7)
C20 0.0177(9) 0.0155(10) 0.0190(9) 0.0018(7) 0.0074(8) -0.0012(7)
C10 0.0145(9) 0.0110(9) 0.0156(9) -0.0013(7) 0.0023(7) 0.0007(7)
C6 0.0176(10) 0.0149(9) 0.0130(9) -0.0011(7) 0.0017(7) 0.0011(7)
C11 0.0158(9) 0.0160(9) 0.0167(9) -0.0010(7) 0.0031(7) 0.0002(7)
C24 0.0205(10) 0.0119(9) 0.0226(10) 0.0017(7) 0.0067(8) -0.0015(8)
C14 0.0147(9) 0.0135(9) 0.0255(10) 0.0001(7) 0.0013(8) 0.0033(8)
C15 0.0152(9) 0.0120(9) 0.0181(10) -0.0022(7) 0.0031(7) 0.0024(7)
C18 0.0187(10) 0.0188(10) 0.0195(10) 0.0020(8) 0.0007(8) 0.0057(8)
C23 0.0200(10) 0.0169(10) 0.0187(9) 0.0010(8) 0.0082(8) -0.0014(8)
C25 0.0186(10) 0.0157(9) 0.0198(10) -0.0013(8) 0.0053(8) 0.0026(8)
F5 0.0520(12) 0.0323(10) 0.199(3) 0.0197(9) -0.0519(16) -0.0112(14)
C12 0.0179(9) 0.0179(10) 0.0179(9) -0.0025(8) 0.0050(8) -0.0031(7)
C1 0.0155(9) 0.0145(9) 0.0115(8) 0.0002(7) 0.0039(7) 0.0009(7)
C3 0.0156(9) 0.0185(10) 0.0198(10) 0.0034(8) 0.0039(7) 0.0014(8)
C4 0.0243(10) 0.0154(10) 0.0171(9) 0.0031(8) 0.0065(8) 0.0019(7)
C7 0.0160(10) 0.0200(11) 0.0315(12) -0.0012(8) 0.0006(8) -0.0001(9)
C16 0.0235(11) 0.0328(12) 0.0147(10) 0.0074(9) 0.0026(8) -0.0002(8)
C17 0.0173(10) 0.0186(10) 0.0337(12) -0.0007(8) 0.0057(9) -0.0058(9)
C9 0.0194(10) 0.0145(9) 0.0253(10) -0.0041(8) -0.0022(8) 0.0029(8)
C8 0.0301(12) 0.0171(10) 0.0287(11) 0.0054(9) 0.0076(9) 0.0029(9)
B1 0.0157(10) 0.0147(10) 0.0126(10) 0.0001(8) -0.0001(8) -0.0017(8)
C27 0.0257(11) 0.0290(12) 0.0297(12) -0.0116(9) 0.0052(9) 0.0015(9)
C26 0.0261(12) 0.0302(13) 0.0477(15) 0.0035(10) 0.0071(11) 0.0226(11)
C28 0.0562(16) 0.0251(12) 0.0247(12) -0.0098(11) 0.0225(11) -0.0000(9)

loop_
_atom_type_symbol
_atom_type_scat_dispersion_real
_atom_type_scat_dispersion_imag
_atom_type_scat_source
_atom_type_scat_dispersion_source
H 0.00000 0.00000 'International Tables Volume C Table 6.1.1.4 (pp. 500-502)' 'Henke, Gullikson and Davis, At. Data and Nucl. Data Tables, 1993, 54, 2'
C 0.00347 0.00161 'International Tables Volume C Table 6.1.1.4 (pp. 500-502)' 'Henke, Gullikson and Davis, At. Data and Nucl. Data Tables, 1993, 54, 2'
B 0.00141 0.00067 'International Tables Volume C Table 6.1.1.4 (pp. 500-502)' 'Henke, Gullikson and Davis, At. Data and Nucl. Data Tables, 1993, 54, 2'
F 0.01794 0.01033 'International Tables Volume C Table 6.1.1.4 (pp. 500-502)' 'Henke, Gullikson and Davis, At. Data and Nucl. Data Tables, 1993, 54, 2'

loop_
_geom_angle_atom_site_label_1
_geom_angle_atom_site_label_2
_geom_angle_atom_site_label_3
_geom_angle
C23 C22 C21 117.27(18)
C25 C22 C21 119.37(17)
C25 C22 C23 123.36(18)
C20 C21 C22 121.40(18)
C12 C13 C14 119.81(18)
C17 C13 C14 120.97(19)
C17 C13 C12 119.20(19)
C3 C2 C1 122.75(18)
C7 C2 C1 126.45(18)
C7 C2 C3 110.79(18)
C24 C19 C20 116.52(18)
B1 C19 C20 120.86(18)
B1 C19 C24 122.62(18)
C4 C5 C6 119.94(19)
C19 C20 C21 121.80(18)
C15 C10 C11 114.81(17)
B1 C10 C11 122.96(17)
B1 C10 C15 121.73(17)
C1 C6 C5 123.08(18)
C9 C6 C5 115.51(17)
C9 C6 C1 121.42(17)
C12 C11 C10 122.98(18)
C16 C11 C10 120.79(17)
C16 C11 C12 116.20(18)
C23 C24 C19 121.50(18)
C15 C14 C13 120.37(18)
C14 C15 C10 122.17(18)
C18 C15 C10 126.07(18)
C18 C15 C14 111.76(17)
F16 C18 F18 106.25(17)
F17 C18 F18 106.80(17)
F17 C18 F16 106.08(16)
C15 C18 F18 116.30(16)
C15 C18 F16 110.21(17)
C15 C18 F17 110.62(17)
C24 C23 C22 121.42(18)
C27 C25 C22 108.88(17)
C26 C25 C22 110.31(17)
C26 C25 C27 108.96(19)
C28 C25 C22 111.74(17)
C28 C25 C27 107.96(19)
C28 C25 C26 108.9(2)
C11 C12 C13 119.70(19)
C6 C1 C2 114.35(17)
B1 C1 C2 122.23(17)
B1 C1 C6 123.33(17)
C4 C3 C2 120.22(19)
C3 C4 C5 119.61(19)
C8 C4 C5 120.51(19)
C8 C4 C3 119.88(19)
F3 C7 F1 105.97(18)
F2 C7 F1 106.96(18)
F2 C7 F3 106.06(18)
C2 C7 F1 116.62(17)
C2 C7 F3 110.40(18)
C2 C7 F2 110.24(18)
F12 C16 F10 106.70(18)
F11 C16 F10 106.25(18)
F11 C16 F12 106.57(19)
C11 C16 F10 111.34(18)
C11 C16 F12 112.61(18)
C11 C16 F11 112.92(18)
F14 C17 F15 107.13(17)
F13 C17 F15 106.67(19)
F13 C17 F14 106.80(18)
C13 C17 F15 111.98(18)
C13 C17 F14 112.31(18)
C13 C17 F13 111.61(17)
F8 C9 F7 106.92(17)
F9 C9 F7 106.61(17)
F9 C9 F8 106.49(17)
C6 C9 F7 112.38(17)
C6 C9 F8 111.95(17)
C6 C9 F9 112.10(17)
F4 C8 F6 107.3(2)
F5 C8 F6 103.4(2)
F5 C8 F4 108.1(3)
C4 C8 F6 112.81(19)
C4 C8 F4 112.06(19)
C4 C8 F5 112.6(2)
C10 B1 C19 115.18(17)
C1 B1 C19 119.17(17)
C1 B1 C10 125.65(17)

loop_
_geom_bond_atom_site_label_1
_geom_bond_atom_site_label_2
_geom_bond_distance
F18 C18 1.330(3)
F7 C9 1.332(2)
F1 C7 1.323(3)
F15 C17 1.339(3)
F16 C18 1.342(2)
F14 C17 1.336(3)
F17 C18 1.344(2)
F8 C9 1.339(2)
F9 C9 1.342(3)
F10 C16 1.340(3)
F12 C16 1.337(2)
F3 C7 1.344(3)
F11 C16 1.335(3)
F13 C17 1.338(3)
F2 C7 1.345(3)
F6 C8 1.310(3)
C22 C21 1.400(3)
C22 C23 1.399(3)
C22 C25 1.531(3)
F4 C8 1.286(3)
C21 C20 1.379(3)
C13 C14 1.374(3)
C13 C12 1.383(3)
C13 C17 1.506(3)
C2 C1 1.414(3)
C2 C3 1.393(3)
C2 C7 1.516(3)
C19 C20 1.409(3)
C19 C24 1.405(3)
C19 B1 1.546(3)
C5 C6 1.387(3)
C5 C4 1.382(3)
C10 C11 1.417(3)
C10 C15 1.413(3)
C10 B1 1.607(3)
C6 C1 1.419(3)
C6 C9 1.513(3)
C11 C12 1.388(3)
C11 C16 1.505(3)
C24 C23 1.387(3)
C14 C15 1.398(3)
C15 C18 1.517(3)
C25 C27 1.532(3)
C25 C26 1.530(3)
C25 C28 1.531(3)
F5 C8 1.318(3)
C1 B1 1.606(3)
C3 C4 1.379(3)
C4 C8 1.503(3)
